data_2242349
loop_
_publ_author_name
'Mossine, Valeri V.'
'Barnes, Charles L.'
'Mawhinney, Thomas P.'

_publ_section_title
;
 Crystal structure and hydrogen bonding in
 <i>N</i>-(1-deoxy-\b-<small>D</small>-fructopyranos-1-yl)-2-aminoisobutyric
 acid
;
_journal_coeditor_code ZS2396
_journal_issue 1
_journal_name_full 'Acta Crystallographica Section E'
_journal_page_first 72
_journal_page_last 77
_journal_paper_doi 10.1107/S2056989017018060
_journal_volume 74
_journal_year 2018
_chemical_formula_iupac 'C10 H19 N O7'
_chemical_formula_moiety 'C10 H19 N O7'
_chemical_formula_sum 'C10 H19 N O7'
_chemical_formula_weight 265.26
_chemical_name_common
;
<i>N</i>-(1-Deoxy-\b-<i>D</i>-fructopyranos-1-yl)-2-aminoisobutyric acid
;
_space_group_crystal_system triclinic
_space_group_IT_number 1
_space_group_name_Hall 'P 1'
_space_group_name_H-M_alt 'P 1'
_symmetry_space_group_name_Hall 'P 1'
_symmetry_space_group_name_H-M 'P 1'
_atom_sites_solution_hydrogens mixed
_audit_creation_method SHELXL-2017/1
_cell_angle_alpha 87.766(3)
_cell_angle_beta 86.330(4)
_cell_angle_gamma 82.042(4)
_cell_formula_units_Z 2
_cell_length_a 5.8008(19)
_cell_length_b 9.636(3)
_cell_length_c 10.676(4)
_cell_measurement_reflns_used 4131
_cell_measurement_temperature 100(2)
_cell_measurement_theta_max 27.6
_cell_measurement_theta_min 2.8
_cell_volume 589.5(3)
_computing_cell_refinement
;
SAINT (Bruker, 1998)
;
_computing_data_collection
;
APEX2 (Bruker, 1998)
;
_computing_data_reduction
;
SAINT (Bruker, 1998)
;
_computing_molecular_graphics
;
X-SEED (Barbour, 2001) and Mercury (Macrae <i>et al.</i>,  2008)
;
_computing_publication_material
;
<i>CIFTAB</i> (Sheldrick, 2008) and publCIF (Westrip, 2010)
;
_computing_structure_refinement
;
SHELXL2017 (Sheldrick, 2015)
;
_computing_structure_solution
;
SHELXS97 (Sheldrick, 2008)
;
_diffrn_ambient_temperature 100(2)
_diffrn_measured_fraction_theta_full 0.997
_diffrn_measured_fraction_theta_max 0.979
_diffrn_measurement_device_type 'Bruker APEXII CCD area detector'
_diffrn_measurement_method 'omega scans'
_diffrn_radiation_type MoK\a
_diffrn_radiation_wavelength 0.71073
_diffrn_reflns_av_R_equivalents 0.0218
_diffrn_reflns_limit_h_max 7
_diffrn_reflns_limit_h_min -7
_diffrn_reflns_limit_k_max 12
_diffrn_reflns_limit_k_min -12
_diffrn_reflns_limit_l_max 13
_diffrn_reflns_limit_l_min -13
_diffrn_reflns_number 6952
_diffrn_reflns_theta_full 25.242
_diffrn_reflns_theta_max 27.620
_diffrn_reflns_theta_min 1.912
_diffrn_standards_decay_% 0.0
_exptl_absorpt_coefficient_mu 0.127
_exptl_absorpt_correction_T_max 0.99
_exptl_absorpt_correction_T_min 0.86
_exptl_absorpt_correction_type multi-scan
_exptl_absorpt_process_details
;
(SADABS; Sheldrick, 2003)
;
_exptl_crystal_colour Colourless
_exptl_crystal_density_diffrn 1.494
_exptl_crystal_description Plate
_exptl_crystal_F_000 284
_exptl_crystal_size_max 0.25
_exptl_crystal_size_mid 0.20
_exptl_crystal_size_min 0.08
_refine_diff_density_max 0.299
_refine_diff_density_min -0.220
_refine_ls_abs_structure_details
;
Flack <i>x</i> determined using 2254 quotients
[(<i>I</i>^+^)-(<i>I</i>^-^)]/[(<i>I</i>^+^)+(<i>I</i>^-^)]
(Parsons <i>et al.</i>,  2013)
;
_refine_ls_abs_structure_Flack -0.5(3)
_refine_ls_extinction_method none
_refine_ls_goodness_of_fit_ref 1.028
_refine_ls_hydrogen_treatment mixed
_refine_ls_matrix_type full
_refine_ls_number_parameters 377
_refine_ls_number_reflns 5160
_refine_ls_number_restraints 3
_refine_ls_restrained_S_all 1.027
_refine_ls_R_factor_all 0.0342
_refine_ls_R_factor_gt 0.0325
_refine_ls_shift/su_max 0.000
_refine_ls_shift/su_mean 0.000
_refine_ls_structure_factor_coef Fsqd
_refine_ls_weighting_details 'w=1/[\s^2^(Fo^2^)+(0.0439P)^2^+0.1000P] where P=(Fo^2^+2Fc^2^)/3'
_refine_ls_weighting_scheme calc
_refine_ls_wR_factor_gt 0.0796
_refine_ls_wR_factor_ref 0.0814
_reflns_number_gt 4927
_reflns_number_total 5160
_reflns_threshold_expression 'I > 2\s(I)'
_cod_data_source_file zs2396sup1.cif
_cod_data_source_block I
_cod_database_code 2242349
_shelx_space_group_comment
;
The symmetry employed for this shelxl refinement is uniquely defined
by the following loop, which should always be used as a source of
symmetry information in preference to the above space-group names.
They are only intended as comments.
;
_shelx_estimated_absorpt_t_min 0.969
_shelx_estimated_absorpt_t_max 0.990

loop_
_space_group_symop_operation_xyz
'x, y, z'

loop_
_atom_site_type_symbol
_atom_site_label
_atom_site_fract_x
_atom_site_fract_y
_atom_site_fract_z
_atom_site_U_iso_or_equiv
_atom_site_adp_type
_atom_site_calc_flag
_atom_site_occupancy
N N1A 0.4852(3) 0.7001(2) 0.59886(18) 0.0140(4) Uani d 1
C C1A 0.2937(4) 0.6814(2) 0.6955(2) 0.0155(4) Uani d 1
H H1A1 0.258387 0.583790 0.696105 0.019 Uiso calc 1
H H1A2 0.150865 0.745067 0.675402 0.019 Uiso calc 1
O O2A 0.5882(3) 0.6392(2) 0.84699(16) 0.0201(4) Uani d 1
C C2A 0.3701(4) 0.7143(2) 0.8240(2) 0.0149(4) Uani d 1
O O3A 0.1611(3) 0.54217(18) 0.93040(17) 0.0200(4) Uani d 1
C C3A 0.1796(4) 0.6889(2) 0.9256(2) 0.0160(4) Uani d 1
H H3A 0.027565 0.743040 0.902764 0.019 Uiso calc 1
O O4A 0.0554(3) 0.7173(2) 1.14090(17) 0.0235(4) Uani d 1
C C4A 0.2446(4) 0.7366(2) 1.0515(2) 0.0166(4) Uani d 1
H H4A 0.388769 0.676038 1.077616 0.020 Uiso calc 1
O O5A 0.0858(3) 0.9847(2) 1.01890(19) 0.0256(4) Uani d 1
C C5A 0.2914(4) 0.8897(2) 1.0402(2) 0.0173(5) Uani d 1
H H5A 0.356155 0.914273 1.119767 0.021 Uiso calc 1
O O6A 0.3959(3) 0.85831(17) 0.81688(15) 0.0185(3) Uani d 1
C C6A 0.4700(4) 0.9059(3) 0.9321(2) 0.0208(5) Uani d 1
H H6A1 0.492827 1.005718 0.921278 0.025 Uiso calc 1
H H6A2 0.621286 0.851162 0.951912 0.025 Uiso calc 1
O O7A 0.2928(3) 0.95121(17) 0.51308(16) 0.0205(4) Uani d 1
C C7A 0.4156(4) 0.7112(2) 0.4646(2) 0.0140(4) Uani d 1
O O8A 0.1246(3) 0.86077(17) 0.35794(16) 0.0204(4) Uani d 1
C C8A 0.2629(4) 0.8535(2) 0.4449(2) 0.0147(4) Uani d 1
C C9A 0.6394(4) 0.7138(3) 0.3809(2) 0.0190(5) Uani d 1
H H9A1 0.718756 0.791634 0.404061 0.028 Uiso calc 1
H H9A2 0.600415 0.726203 0.292846 0.028 Uiso calc 1
H H9A3 0.742340 0.625157 0.392235 0.028 Uiso calc 1
C C10A 0.2936(4) 0.5854(2) 0.4386(2) 0.0176(5) Uani d 1
H H10A 0.386894 0.499035 0.467924 0.026 Uiso calc 1
H H10B 0.276226 0.581322 0.348147 0.026 Uiso calc 1
H H10C 0.139289 0.595194 0.483013 0.026 Uiso calc 1
N N1B 0.9798(3) 0.1994(2) 0.51896(19) 0.0148(4) Uani d 1
C C1B 0.7661(4) 0.1679(2) 0.4597(2) 0.0162(4) Uani d 1
H H1B1 0.628379 0.230040 0.494220 0.019 Uiso calc 1
H H1B2 0.742314 0.069761 0.481061 0.019 Uiso calc 1
O O2B 0.9828(3) 0.10708(18) 0.26199(16) 0.0177(3) Uani d 1
C C2B 0.7867(4) 0.1888(2) 0.3164(2) 0.0153(4) Uani d 1
O O3B 1.0020(3) 0.39052(17) 0.31557(16) 0.0179(3) Uani d 1
C C3B 0.7993(4) 0.3425(2) 0.2743(2) 0.0147(4) Uani d 1
H H3B 0.660381 0.401144 0.314343 0.018 Uiso calc 1
O O4B 0.7785(3) 0.50320(19) 0.09278(18) 0.0220(4) Uani d 1
C C4B 0.7840(4) 0.3599(2) 0.1331(2) 0.0157(4) Uani d 1
H H4B 0.923045 0.303446 0.090998 0.019 Uiso calc 1
O O5B 0.3592(3) 0.39757(19) 0.13899(18) 0.0212(4) Uani d 1
C C5B 0.5615(4) 0.3074(3) 0.0932(2) 0.0178(5) Uani d 1
H H5B 0.564638 0.306047 -0.000506 0.021 Uiso calc 1
O O6B 0.5737(3) 0.15023(18) 0.28044(16) 0.0184(3) Uani d 1
C C6B 0.5487(4) 0.1611(3) 0.1472(2) 0.0196(5) Uani d 1
H H6B1 0.396939 0.132758 0.129061 0.023 Uiso calc 1
H H6B2 0.673214 0.095284 0.105088 0.023 Uiso calc 1
O O7B 0.7832(3) 0.45290(18) 0.59469(17) 0.0248(4) Uani d 1
C C7B 0.9506(4) 0.2216(2) 0.6593(2) 0.0158(4) Uani d 1
O O8B 0.6794(4) 0.3715(2) 0.78640(18) 0.0301(5) Uani d 1
C C8B 0.7867(4) 0.3608(2) 0.6822(2) 0.0174(5) Uani d 1
C C9B 1.1926(4) 0.2407(3) 0.7005(3) 0.0241(5) Uani d 1
H H9B1 1.299035 0.153209 0.689055 0.036 Uiso calc 1
H H9B2 1.180988 0.264886 0.789159 0.036 Uiso calc 1
H H9B3 1.252503 0.316092 0.649424 0.036 Uiso calc 1
C C10B 0.8641(5) 0.0944(3) 0.7269(2) 0.0221(5) Uani d 1
H H10D 0.705980 0.087100 0.702985 0.033 Uiso calc 1
H H10E 0.862555 0.104968 0.817864 0.033 Uiso calc 1
H H10F 0.968250 0.009301 0.703146 0.033 Uiso calc 1
H H1NA 0.536(5) 0.778(3) 0.613(3) 0.016(7) Uiso d 1
H H2OB 1.012(6) 0.032(3) 0.303(3) 0.021(7) Uiso d 1
H H2NA 0.599(5) 0.616(3) 0.607(3) 0.019(7) Uiso d 1
H H5OA 0.040(6) 1.015(4) 1.082(4) 0.027(9) Uiso d 1
H H5OB 0.311(6) 0.453(4) 0.082(4) 0.032(9) Uiso d 1
H H3OA 0.030(7) 0.539(4) 0.951(3) 0.029(9) Uiso d 1
H H4OA 0.086(7) 0.750(4) 1.208(4) 0.045(11) Uiso d 1
H H2OA 0.590(6) 0.555(4) 0.840(3) 0.033(9) Uiso d 1
H H4OB 0.852(10) 0.549(5) 0.138(5) 0.074(15) Uiso d 1
H H2NB 1.090(5) 0.124(3) 0.507(3) 0.017(7) Uiso d 1
H H1NB 1.021(6) 0.276(4) 0.478(3) 0.029(8) Uiso d 1
H H3OB 1.114(7) 0.365(4) 0.261(4) 0.045(10) Uiso d 1

loop_
_atom_site_aniso_label
_atom_site_aniso_U_11
_atom_site_aniso_U_22
_atom_site_aniso_U_33
_atom_site_aniso_U_12
_atom_site_aniso_U_13
_atom_site_aniso_U_23
N1A 0.0143(9) 0.0143(9) 0.0131(9) -0.0003(7) -0.0011(7) -0.0013(7)
C1A 0.0159(10) 0.0182(11) 0.0124(10) -0.0020(8) 0.0001(8) -0.0009(8)
O2A 0.0173(8) 0.0212(9) 0.0204(9) 0.0038(7) -0.0035(6) -0.0043(7)
C2A 0.0162(10) 0.0133(10) 0.0150(10) -0.0010(8) -0.0018(8) -0.0020(8)
O3A 0.0232(9) 0.0181(8) 0.0197(8) -0.0070(7) 0.0012(7) -0.0010(7)
C3A 0.0196(11) 0.0155(10) 0.0129(10) -0.0019(8) 0.0001(8) -0.0012(8)
O4A 0.0285(9) 0.0306(10) 0.0135(8) -0.0125(8) 0.0040(7) -0.0050(7)
C4A 0.0183(11) 0.0174(11) 0.0144(11) -0.0040(9) 0.0002(8) -0.0008(9)
O5A 0.0301(10) 0.0236(9) 0.0199(9) 0.0087(8) -0.0009(8) -0.0050(8)
C5A 0.0217(11) 0.0157(11) 0.0147(11) -0.0024(9) -0.0006(8) -0.0033(9)
O6A 0.0255(9) 0.0161(8) 0.0145(8) -0.0054(7) 0.0011(6) -0.0018(6)
C6A 0.0246(12) 0.0197(11) 0.0197(12) -0.0078(9) 0.0005(9) -0.0054(9)
O7A 0.0259(9) 0.0160(8) 0.0188(8) 0.0021(7) -0.0040(7) -0.0038(7)
C7A 0.0158(10) 0.0153(10) 0.0109(10) -0.0015(8) -0.0014(8) -0.0007(8)
O8A 0.0221(9) 0.0177(8) 0.0212(9) 0.0011(7) -0.0076(7) 0.0001(7)
C8A 0.0149(10) 0.0152(10) 0.0131(10) -0.0006(8) 0.0029(8) -0.0001(8)
C9A 0.0178(11) 0.0208(11) 0.0169(11) 0.0004(9) 0.0030(9) 0.0005(9)
C10A 0.0210(11) 0.0152(10) 0.0171(11) -0.0028(9) -0.0028(9) -0.0033(9)
N1B 0.0150(9) 0.0152(9) 0.0138(9) -0.0004(7) -0.0006(7) -0.0013(8)
C1B 0.0148(10) 0.0182(11) 0.0155(11) -0.0021(8) -0.0011(8) 0.0003(8)
O2B 0.0199(8) 0.0157(8) 0.0160(8) 0.0030(6) -0.0002(6) -0.0006(7)
C2B 0.0144(10) 0.0159(11) 0.0153(11) -0.0014(8) -0.0012(8) -0.0003(9)
O3B 0.0170(8) 0.0211(8) 0.0171(8) -0.0072(7) -0.0007(7) -0.0023(7)
C3B 0.0129(10) 0.0155(10) 0.0158(11) -0.0023(8) -0.0003(8) -0.0005(8)
O4B 0.0236(9) 0.0201(9) 0.0236(9) -0.0073(7) -0.0063(7) 0.0068(7)
C4B 0.0138(10) 0.0173(11) 0.0156(11) -0.0016(8) -0.0004(8) 0.0008(8)
O5B 0.0153(8) 0.0230(9) 0.0242(9) -0.0002(7) -0.0014(7) 0.0055(7)
C5B 0.0162(11) 0.0234(12) 0.0142(11) -0.0032(9) -0.0023(8) -0.0011(9)
O6B 0.0180(8) 0.0213(8) 0.0174(8) -0.0063(6) -0.0033(6) 0.0001(7)
C6B 0.0202(11) 0.0194(11) 0.0200(12) -0.0037(9) -0.0045(9) -0.0029(9)
O7B 0.0320(10) 0.0188(8) 0.0197(9) 0.0081(7) 0.0022(7) 0.0017(7)
C7B 0.0181(11) 0.0168(11) 0.0116(10) 0.0008(8) -0.0008(8) -0.0003(8)
O8B 0.0396(12) 0.0237(9) 0.0224(10) 0.0062(8) 0.0097(8) -0.0014(7)
C8B 0.0178(11) 0.0159(10) 0.0176(11) 0.0023(9) -0.0018(9) -0.0028(9)
C9B 0.0194(12) 0.0299(13) 0.0225(12) 0.0021(10) -0.0069(9) -0.0063(10)
C10B 0.0266(13) 0.0206(12) 0.0173(11) 0.0007(10) 0.0018(9) 0.0028(9)

loop_
_atom_type_symbol
_atom_type_description
_atom_type_scat_dispersion_real
_atom_type_scat_dispersion_imag
_atom_type_scat_source
C C 0.0033 0.0016 'International Tables Vol C Tables 4.2.6.8 and 6.1.1.4'
H H 0.0000 0.0000 'International Tables Vol C Tables 4.2.6.8 and 6.1.1.4'
N N 0.0061 0.0033 'International Tables Vol C Tables 4.2.6.8 and 6.1.1.4'
O O 0.0106 0.0060 'International Tables Vol C Tables 4.2.6.8 and 6.1.1.4'

loop_
_geom_angle_atom_site_label_1
_geom_angle_atom_site_label_2
_geom_angle_atom_site_label_3
_geom_angle
_geom_angle_publ_flag
C2A O6A C6A 112.33(18) no
C1A N1A C7A 115.41(17) no
C2A O2A H2OA 112(2) no
C3A O3A H3OA 104(3) no
C4A O4A H4OA 107(3) no
C5A O5A H5OA 107(3) no
C7A N1A H1NA 106(2) no
C7A N1A H2NA 107.4(19) no
H1NA N1A H2NA 115(3) no
N1A C1A C2A 108.99(18) no
C1A N1A H1NA 108(2) no
C1A N1A H2NA 105.3(18) no
O2A C2A O6A 107.46(18) no
O6A C2A C1A 105.52(16) no
O6A C2A C3A 109.62(16) no
C1A C2A C3A 109.73(18) no
O2A C2A C1A 110.90(17) no
O2A C2A C3A 113.29(17) no
O3A C3A C2A 107.71(16) no
O3A C3A C4A 111.05(17) no
C2A C3A C4A 109.56(18) no
O4A C4A C3A 107.02(18) no
C3A C4A C5A 110.21(17) no
O4A C4A C5A 112.35(17) no
O5A C5A C4A 112.39(19) no
O5A C5A C6A 108.72(18) no
C4A C5A C6A 109.36(18) no
O6A C6A C5A 111.20(19) no
C2B O6B C6B 113.45(17) no
N1A C7A C8A 108.17(16) no
C8A C7A C10A 113.58(19) no
C9A C7A C10A 111.62(18) no
N1A C7A C9A 107.01(18) no
N1A C7A C10A 108.96(16) no
C8A C7A C9A 107.24(18) no
O7A C8A O8A 126.3(2) no
O7A C8A C7A 117.51(19) no
O8A C8A C7A 116.13(18) no
N1A C1A H1A2 110.00 no
C2A C1A H1A1 110.00 no
C2A C1A H1A2 110.00 no
H1A1 C1A H1A2 108.00 no
N1A C1A H1A1 110.00 no
C1B N1B C7B 115.17(17) no
C2B O2B H2OB 110(2) no
O3A C3A H3A 109.00 no
C4A C3A H3A 109.00 no
C2A C3A H3A 110.00 no
C3B O3B H3OB 107(3) no
O4A C4A H4A 109.00 no
C5A C4A H4A 109.00 no
C3A C4A H4A 109.00 no
C4B O4B H4OB 113(3) no
C4A C5A H5A 109.00 no
O5A C5A H5A 109.00 no
C6A C5A H5A 109.00 no
C5B O5B H5OB 110(3) no
C5A C6A H6A2 109.00 no
O6A C6A H6A2 109.00 no
O6A C6A H6A1 109.00 no
C5A C6A H6A1 109.00 no
H6A1 C6A H6A2 108.00 no
C7A C9A H9A2 109.00 no
C7A C9A H9A1 109.00 no
H9A1 C9A H9A3 109.00 no
C7A C9A H9A3 109.00 no
H9A1 C9A H9A2 109.00 no
H9A2 C9A H9A3 109.00 no
C7A C10A H10C 109.00 no
C7A C10A H10A 110.00 no
C7A C10A H10B 109.00 no
H10A C10A H10B 109.00 no
H10A C10A H10C 109.00 no
H10B C10A H10C 109.00 no
C7B N1B H2NB 107(2) no
C7B N1B H1NB 111(2) no
H2NB N1B H1NB 112(3) no
N1B C1B C2B 111.65(18) no
C1B N1B H2NB 106.7(19) no
C1B N1B H1NB 106(2) no
O2B C2B O6B 113.03(17) no
O6B C2B C1B 102.24(17) no
O6B C2B C3B 108.88(17) no
C1B C2B C3B 112.86(16) no
O2B C2B C1B 112.22(18) no
O2B C2B C3B 107.61(18) no
O3B C3B C2B 111.53(18) no
O3B C3B C4B 112.03(18) no
C2B C3B C4B 110.23(16) no
O4B C4B C3B 111.32(17) no
C3B C4B C5B 110.08(18) no
O4B C4B C5B 108.48(19) no
O5B C5B C4B 110.2(2) no
O5B C5B C6B 108.56(19) no
C4B C5B C6B 109.76(19) no
O6B C6B C5B 113.0(2) no
N1B C7B C8B 108.36(17) no
C8B C7B C9B 107.71(18) no
C8B C7B C10B 113.61(19) no
C9B C7B C10B 110.7(2) no
N1B C7B C9B 106.01(19) no
N1B C7B C10B 110.12(17) no
O8B C8B C7B 116.38(19) no
O7B C8B O8B 127.0(2) no
O7B C8B C7B 116.61(19) no
N1B C1B H1B1 109.00 no
N1B C1B H1B2 109.00 no
C2B C1B H1B1 109.00 no
C2B C1B H1B2 109.00 no
H1B1 C1B H1B2 108.00 no
O3B C3B H3B 108.00 no
C2B C3B H3B 108.00 no
C4B C3B H3B 108.00 no
O4B C4B H4B 109.00 no
C3B C4B H4B 109.00 no
C5B C4B H4B 109.00 no
O5B C5B H5B 109.00 no
C4B C5B H5B 109.00 no
C6B C5B H5B 109.00 no
O6B C6B H6B1 109.00 no
O6B C6B H6B2 109.00 no
C5B C6B H6B1 109.00 no
C5B C6B H6B2 109.00 no
H6B1 C6B H6B2 108.00 no
C7B C9B H9B1 109.00 no
C7B C9B H9B2 110.00 no
C7B C9B H9B3 109.00 no
H9B1 C9B H9B2 109.00 no
H9B1 C9B H9B3 109.00 no
H9B2 C9B H9B3 110.00 no
C7B C10B H10D 109.00 no
C7B C10B H10E 110.00 no
C7B C10B H10F 109.00 no
H10D C10B H10E 109.00 no
H10D C10B H10F 109.00 no
H10E C10B H10F 109.00 no

loop_
_geom_bond_atom_site_label_1
_geom_bond_atom_site_label_2
_geom_bond_distance
_geom_bond_publ_flag
O2A C2A 1.399(3) no
O3A C3A 1.431(3) no
O4A C4A 1.435(3) no
O6A C2A 1.415(3) no
O6A C6A 1.440(3) no
O7A C8A 1.250(3) no
O8A C8A 1.259(3) no
N1A C1A 1.492(3) no
N1A C7A 1.510(3) no
O2A H2OA 0.82(4) no
O3A H3OA 0.78(4) no
O4A H4OA 0.83(4) no
O5A H5OA 0.76(4) no
C1A C2A 1.526(3) no
N1A H1NA 0.87(3) no
N1A H2NA 0.98(3) no
C2A C3A 1.536(3) no
O2B C2B 1.398(3) no
C3A C4A 1.524(3) no
O3B C3B 1.423(3) no
C4A C5A 1.535(3) no
O4B C4B 1.427(3) no
C5A C6A 1.519(3) no
O5B C5B 1.431(3) no
O6B C2B 1.418(3) no
O6B C6B 1.437(3) no
C7A C8A 1.541(3) no
C7A C10A 1.529(3) no
C7A C9A 1.531(3) no
O7B C8B 1.262(3) no
O8B C8B 1.240(3) no
C1A H1A1 0.9900 no
C1A H1A2 0.9900 no
N1B C1B 1.500(3) no
N1B C7B 1.517(3) no
O2B H2OB 0.83(3) no
C3A H3A 1.0000 no
O3B H3OB 0.86(4) no
C4A H4A 1.0000 no
O4B H4OB 0.84(6) no
C5A H5A 1.0000 no
O5B H5OB 0.83(4) no
C6A H6A2 0.9900 no
C6A H6A1 0.9900 no
C9A H9A3 0.9800 no
C9A H9A1 0.9800 no
C9A H9A2 0.9800 no
C10A H10C 0.9800 no
C10A H10B 0.9800 no
C10A H10A 0.9800 no
C1B C2B 1.535(3) no
N1B H2NB 0.91(3) no
N1B H1NB 0.90(4) no
C2B C3B 1.541(3) no
C3B C4B 1.517(3) no
C4B C5B 1.540(3) no
C5B C6B 1.512(4) no
C7B C10B 1.526(3) no
C7B C8B 1.551(3) no
C7B C9B 1.535(3) no
C1B H1B1 0.9900 no
C1B H1B2 0.9900 no
C3B H3B 1.0000 no
C4B H4B 1.0000 no
C5B H5B 1.0000 no
C6B H6B1 0.9900 no
C6B H6B2 0.9900 no
C9B H9B1 0.9800 no
C9B H9B2 0.9800 no
C9B H9B3 0.9800 no
C10B H10D 0.9800 no
C10B H10E 0.9800 no
C10B H10F 0.9800 no

loop_
_geom_hbond_atom_site_label_D
_geom_hbond_atom_site_label_H
_geom_hbond_atom_site_label_A
_geom_hbond_site_symmetry_A
_geom_hbond_distance_DH
_geom_hbond_distance_HA
_geom_hbond_distance_DA
_geom_hbond_angle_DHA
_geom_hbond_publ_flag
N1A H1NA O6A . 0.86(3) 2.40(3) 2.813(3) 110(2) yes
N1A H1NA O7A . 0.86(3) 2.30(3) 2.674(2) 107(2) yes
O2B H2OB O8A 1_645 0.84(3) 1.78(3) 2.596(3) 165(3) yes
N1A H2NA O7B . 0.98(3) 1.78(3) 2.743(3) 169(3) yes
O5A H5OA O2B 1_466 0.76(4) 2.14(4) 2.886(3) 168(4) yes
O5B H5OB O3A 1_554 0.83(4) 1.99(4) 2.804(3) 165(3) yes
O2A H2OA O3A . 0.82(4) 2.62(3) 2.847(2) 97(3) yes
O3A H3OA O4B 1_456 0.78(4) 2.08(4) 2.785(3) 149(3) yes
O4A H4OA O8A 1_556 0.84(4) 2.00(4) 2.822(3) 170(4) yes
O2A H2OA O8B . 0.82(4) 1.87(4) 2.657(3) 161(4) yes
O4B H4OB O3B . 0.84(4) 2.51(4) 2.886(2) 108(3) yes
O4B H4OB O4A 1_654 0.84(5) 2.14(5) 2.864(3) 145(5) yes
N1B H2NB O7A 1_645 0.90(3) 1.91(3) 2.795(3) 168(3) yes
N1B H1NB O3B . 0.90(4) 2.02(4) 2.800(3) 144(3) yes
N1B H1NB O7B . 0.90(4) 2.40(3) 2.681(3) 100(2) yes
O3B H3OB O5B 1_655 0.86(4) 1.92(4) 2.717(3) 154(4) yes

loop_
_geom_torsion_atom_site_label_1
_geom_torsion_atom_site_label_2
_geom_torsion_atom_site_label_3
_geom_torsion_atom_site_label_4
_geom_torsion
_geom_torsion_publ_flag
C6A O6A C2A O2A -61.2(2) no
C6A O6A C2A C1A -179.57(18) no
C6A O6A C2A C3A 62.3(2) no
C2A O6A C6A C5A -61.7(2) no
C1A N1A C7A C10A -53.2(2) no
C1A N1A C7A C8A 70.7(2) no
C1A N1A C7A C9A -174.04(18) no
C7A N1A C1A C2A -163.70(16) no
N1A C1A C2A O6A 64.6(2) no
N1A C1A C2A C3A -177.35(16) no
N1A C1A C2A O2A -51.4(2) no
O2A C2A C3A O3A -59.4(2) no
O6A C2A C3A O3A -179.43(17) no
O6A C2A C3A C4A -58.5(2) no
C1A C2A C3A O3A 65.1(2) no
C1A C2A C3A C4A -173.98(16) no
O2A C2A C3A C4A 61.5(2) no
O3A C3A C4A C5A 173.44(18) no
C2A C3A C4A O4A 177.02(16) no
O3A C3A C4A O4A -64.1(2) no
C2A C3A C4A C5A 54.6(2) no
O4A C4A C5A C6A -172.33(18) no
C3A C4A C5A O5A 67.8(2) no
O4A C4A C5A O5A -51.5(2) no
C3A C4A C5A C6A -53.1(2) no
O5A C5A C6A O6A -67.5(2) no
C4A C5A C6A O6A 55.5(3) no
C6B O6B C2B C3B 60.3(2) no
C2B O6B C6B C5B -58.7(2) no
C6B O6B C2B O2B -59.3(2) no
C6B O6B C2B C1B 179.89(18) no
C9A C7A C8A O7A -88.3(2) no
C10A C7A C8A O8A -34.4(3) no
C9A C7A C8A O8A 89.4(2) no
C10A C7A C8A O7A 147.9(2) no
N1A C7A C8A O7A 26.8(3) no
N1A C7A C8A O8A -155.48(19) no
C1B N1B C7B C10B 56.0(2) no
C1B N1B C7B C8B -68.8(2) no
C1B N1B C7B C9B 175.78(18) no
C7B N1B C1B C2B 163.55(16) no
N1B C1B C2B O6B 178.40(16) no
N1B C1B C2B C3B -64.8(2) no
N1B C1B C2B O2B 57.0(2) no
O2B C2B C3B O3B -61.3(2) no
O6B C2B C3B O3B 175.87(17) no
O6B C2B C3B C4B -59.0(2) no
C1B C2B C3B O3B 63.1(2) no
C1B C2B C3B C4B -171.81(19) no
O2B C2B C3B C4B 63.8(2) no
O3B C3B C4B C5B -179.66(18) no
C2B C3B C4B O4B 175.84(18) no
O3B C3B C4B O4B -59.3(2) no
C2B C3B C4B C5B 55.5(2) no
O4B C4B C5B C6B -173.64(18) no
C3B C4B C5B O5B 67.9(2) no
O4B C4B C5B O5B -54.1(2) no
C3B C4B C5B C6B -51.6(2) no
O5B C5B C6B O6B -68.2(2) no
C4B C5B C6B O6B 52.4(2) no
N1B C7B C8B O7B -27.2(3) no
N1B C7B C8B O8B 155.3(2) no
C9B C7B C8B O7B 87.1(2) no
C9B C7B C8B O8B -90.4(3) no
C10B C7B C8B O7B -149.9(2) no
C10B C7B C8B O8B 32.6(3) no

_cod_database_fobs_code 2242349
